data_1571094
loop_
_publ_author_name
'Peng, Tianyou'
'Han, Chao-Qin'
'Xia, Hai-Lun'
'Zhou, Kang'
'Zhang, Jian'
'Si, Jincheng'
'Wang, Lei'
'Miao, Jiafeng'
'Guo, Fu-An'
'Wang, Hao'
'Qu, Lu-Lu'
'Xu, Guozhong'
'Li, Jing'
'Liu, Xiao-Yuan'

_publ_section_title
;
 Reticular chemistry guided precise construction of
 zirconium-pentacarboxylate frameworks with 5-connected Zr<sub>6</sub>
 clusters.
;
_journal_issue 9
_journal_name_full 'Chemical science'
_journal_page_first 3174
_journal_page_last 3181
_journal_paper_doi 10.1039/d3sc05410a
_journal_volume 15
_journal_year 2024
_chemical_formula_moiety 'C33 H16 N2 O33 Zr6'
_chemical_formula_sum 'C33 H16 N2 O33 Zr6'
_chemical_formula_weight 1515.80
_chemical_name_systematic HIAM-4040-OH
_space_group_crystal_system orthorhombic
_space_group_IT_number 62
_space_group_name_Hall '-P 2ac 2n'
_space_group_name_H-M_alt 'P n m a'
_atom_sites_solution_hydrogens geom
_atom_sites_solution_primary dual
_audit_creation_date 2023-08-23
_audit_creation_method
;
Olex2 1.3
(compiled 2020.11.12 svn.r5f609507 for OlexSys, GUI svn.r6408)
;
_audit_update_record
;
2023-08-23 deposited with the CCDC.	2024-01-22 downloaded from the CCDC.
;
_cell_angle_alpha 90
_cell_angle_beta 90
_cell_angle_gamma 90
_cell_formula_units_Z 4
_cell_length_a 28.6081(13)
_cell_length_b 25.3758(13)
_cell_length_c 13.7747(7)
_cell_measurement_reflns_used 9526
_cell_measurement_temperature 193.00
_cell_measurement_theta_max 27.066
_cell_measurement_theta_min 2.296
_cell_volume 9999.8(9)
_computing_cell_refinement 'SAINT V8.40B (?, 2016)'
_computing_data_collection 'APEX4 V2022.10-1 (Bruker, 2022)'
_computing_data_reduction 'SAINT V8.40B (?, 2016)'
_computing_molecular_graphics 'Olex2 1.3 (Dolomanov et al., 2009)'
_computing_publication_material 'Olex2 1.3 (Dolomanov et al., 2009)'
_computing_structure_refinement 'SHELXL 2017/1 (Sheldrick, 2015)'
_computing_structure_solution 'SHELXT  (Sheldrick, 2015)'
_diffrn_ambient_temperature 193.0
_diffrn_detector_area_resol_mean 7.41
_diffrn_detector_type 'Bruker PHOTON 100'
_diffrn_measured_fraction_theta_full 0.974
_diffrn_measured_fraction_theta_max 0.974
_diffrn_measurement_device 'four-circle diffractometer'
_diffrn_measurement_device_type 'Bruker APEX-II CCD'
_diffrn_measurement_method '\f and \w scans'
_diffrn_measurement_specimen_support 'nylon loop'
_diffrn_radiation_type MoK\a
_diffrn_radiation_wavelength 0.71073
_diffrn_reflns_av_R_equivalents 0.1139
_diffrn_reflns_av_unetI/netI 0.1083
_diffrn_reflns_Laue_measured_fraction_full 0.974
_diffrn_reflns_Laue_measured_fraction_max 0.974
_diffrn_reflns_limit_h_max 23
_diffrn_reflns_limit_h_min -37
_diffrn_reflns_limit_k_max 20
_diffrn_reflns_limit_k_min -32
_diffrn_reflns_limit_l_max 17
_diffrn_reflns_limit_l_min -17
_diffrn_reflns_number 43414
_diffrn_reflns_point_group_measured_fraction_full 0.974
_diffrn_reflns_point_group_measured_fraction_max 0.974
_diffrn_reflns_theta_full 25.242
_diffrn_reflns_theta_max 27.514
_diffrn_reflns_theta_min 1.682
_diffrn_source_current 40.0
_diffrn_source_power 1.8
_diffrn_source_voltage 45.0
_diffrn_standards_number 0
_exptl_absorpt_coefficient_mu 0.653
_exptl_absorpt_correction_T_max 0.7456
_exptl_absorpt_correction_T_min 0.5868
_exptl_absorpt_correction_type multi-scan
_exptl_absorpt_process_details
;
SADABS-2016/2 (Bruker,2016/2) was used for absorption correction.
wR2(int) was 0.1352 before and 0.0946 after correction.
The Ratio of minimum to maximum transmission is 0.7870.
The \l/2 correction factor is Not present.
;
_exptl_crystal_density_diffrn 1.007
_exptl_crystal_description block
_exptl_crystal_F_000 2928
_exptl_crystal_size_max 0.13
_exptl_crystal_size_mid 0.12
_exptl_crystal_size_min 0.1
_refine_diff_density_max 0.891
_refine_diff_density_min -0.594
_refine_diff_density_rms 0.114
_refine_ls_extinction_method none
_refine_ls_goodness_of_fit_ref 1.059
_refine_ls_hydrogen_treatment constr
_refine_ls_matrix_type full
_refine_ls_number_parameters 440
_refine_ls_number_reflns 11462
_refine_ls_number_restraints 130
_refine_ls_restrained_S_all 1.056
_refine_ls_R_factor_all 0.1123
_refine_ls_R_factor_gt 0.0734
_refine_ls_shift/su_max 0.001
_refine_ls_shift/su_mean 0.000
_refine_ls_structure_factor_coef Fsqd
_refine_ls_weighting_details 'w=1/[\s^2^(Fo^2^)+(0.0848P)^2^+6.2726P] where P=(Fo^2^+2Fc^2^)/3'
_refine_ls_weighting_scheme calc
_refine_ls_wR_factor_gt 0.1763
_refine_ls_wR_factor_ref 0.1972
_reflns_Friedel_coverage 0.000
_reflns_number_gt 6966
_reflns_number_total 11462
_reflns_threshold_expression 'I > 2\s(I)'
_cod_data_source_file d3sc05410a2.cif
_cod_data_source_block a
_cod_database_code 1571094
_shelx_shelxl_version_number 2017/1
_shelx_space_group_comment
;
The symmetry employed for this shelxl refinement is uniquely defined
by the following loop, which should always be used as a source of
symmetry information in preference to the above space-group names.
They are only intended as comments.
;
_shelx_estimated_absorpt_t_max 0.938
_shelx_estimated_absorpt_t_min 0.920
_olex2_refinement_description
;
1. Fixed Uiso
 At 1.2 times of:
  All C(H) groups, All N(H) groups
 At 1.5 times of:
  All O(H) groups
2. Restrained distances
 O8-C25 = O9-C25
 1.25 with sigma of 0.01
 O4-C17 = O3-C17
 1.25 with sigma of 0.01
3. Uiso/Uaniso restraints and constraints
C6 \\sim C7 \\sim C8 \\sim C9 \\sim C10 \\sim C11: within 2A with sigma of 0.01
and sigma for terminal atoms of 0.02 within 2A
O3 \\sim O4 \\sim C17: within 2A with sigma of 0.01 and sigma for terminal
atoms of 0.02 within 2A
O7 \\sim C13 \\sim C14 \\sim C15 \\sim C16 \\sim C18 \\sim C19: within 2A with
sigma of 0.01 and sigma for terminal atoms of 0.02 within 2A
O8 \\sim O9 \\sim C25: within 2A with sigma of 0.01 and sigma for terminal
atoms of 0.02 within 2A
O9: within 2A with sigma of 0.01 and sigma for terminal atoms of 0.02 within 2A
Uanis(C25) \\sim Ueq: with sigma of 0.01 and sigma for terminal atoms of 0.02
Uanis(C17) \\sim Ueq, Uanis(O4) \\sim Ueq, Uanis(O3) \\sim Ueq: with sigma of
0.01 and sigma for terminal atoms of 0.02
Uanis(O18A) = Uanis(O18B)
4. Others
 Fixed Sof: O3(0.5) O4(0.5) O7(0.5) H7(0.5) O8(0.5) O9(0.5) O13B(0.5)
 O18A(0.5) N1(0.5) N2(0.5) H2(0.5) C11(0.5) C6(0.5) C7(0.5) H7A(0.5) C8(0.5)
 H8(0.5) C9(0.5) C10(0.5) C12(0.5) C13(0.5) C14(0.5) H14(0.5) C15(0.5) H15(0.5)
 C16(0.5) C17(0.5) C18(0.5) H18(0.5) C19(0.5) C25(0.5) H25(0.5) O18B(0.5)
 O13A(0.5)
5.a Aromatic/amide H refined with riding coordinates:
 N2(H2), C3(H3), C4(H4), C7(H7A), C8(H8), C14(H14), C15(H15), C18(H18),
 C21(H21), C23(H23), C25(H25), C26(H26)
5.b Fitted hexagon refined as free rotating group:
 C11(C6,C7,C8,C9,C10)
5.c Idealised tetrahedral OH refined as rotating group:
 O7(H7)
;
_smtbx_masks_void_probe_radius 1.2
_smtbx_masks_void_truncation_radius 1.2
_olex2_submission_special_instructions 'No special instructions were received'

loop_
_space_group_symop_operation_xyz
'x, y, z'
'-x+1/2, -y, z+1/2'
'-x, y+1/2, -z'
'x+1/2, -y+1/2, -z+1/2'
'-x, -y, -z'
'x-1/2, y, -z-1/2'
'x, -y-1/2, z'
'-x-1/2, y-1/2, z-1/2'

loop_
_atom_site_label
_atom_site_type_symbol
_atom_site_fract_x
_atom_site_fract_y
_atom_site_fract_z
_atom_site_U_iso_or_equiv
_atom_site_adp_type
_atom_site_occupancy
_atom_site_site_symmetry_order
_atom_site_calc_flag
_atom_site_refinement_flags_posn
_atom_site_refinement_flags_adp
_atom_site_refinement_flags_occupancy
_atom_site_disorder_assembly
_atom_site_disorder_group
Zr1 Zr 0.42827(2) 0.52767(3) 0.40972(5) 0.03888(18) Uani 1 1 d . . . . .
Zr2 Zr 0.54963(2) 0.52901(3) 0.36088(5) 0.03891(18) Uani 1 1 d . . . . .
Zr3 Zr 0.49442(2) 0.41159(2) 0.42861(4) 0.02951(15) Uani 1 1 d . . . . .
O1 O 0.54527(12) 0.34895(17) 0.4640(3) 0.0354(9) Uani 1 1 d . . . . .
O2 O 0.59496(15) 0.3876(2) 0.5674(4) 0.0584(14) Uani 1 1 d . . . . .
O3 O 0.8959(8) 0.4682(7) 0.2026(10) 0.047(4) Uani 0.5 1 d D U P A -1
O4 O 0.9384(9) 0.3948(11) 0.1839(18) 0.035(4) Uani 0.5 1 d D U P A -1
O5 O 0.92476(17) 0.3872(2) 0.8666(4) 0.0631(15) Uani 1 1 d . . . . .
O6 O 0.95477(12) 0.34857(16) 0.9991(3) 0.0352(10) Uani 1 1 d . . . . .
O7 O 0.9077(4) 0.3155(6) 0.5053(9) 0.091(4) Uani 0.5 1 d . U P A -1
H7 H 0.896781 0.320306 0.561235 0.137 Uiso 0.5 1 calc R U P A -1
O8 O 0.4386(10) 0.3884(12) 0.335(2) 0.043(5) Uani 0.5 1 d D U P B 1
O9 O 0.3918(8) 0.4614(8) 0.3317(10) 0.048(4) Uani 0.5 1 d D U P B 1
O10 O 0.52958(17) 0.3918(2) 0.2902(3) 0.0530(12) Uani 1 1 d . . . . .
O11 O 0.5649(2) 0.4679(3) 0.2448(4) 0.085(2) Uani 1 1 d . . . . .
O12 O 0.55780(19) 0.4578(2) 0.4408(4) 0.0660(15) Uani 1 1 d . . . . .
O13B O 0.4851(7) 0.4855(8) 0.3286(9) 0.040(4) Uani 0.5 1 d . . P B 2
O14 O 0.49154(15) 0.5719(3) 0.4181(4) 0.081(2) Uani 1 1 d . . . . .
O15 O 0.5633(2) 0.5433(2) 0.5103(4) 0.082(2) Uani 1 1 d . . . . .
O16 O 0.62553(18) 0.5275(2) 0.3366(4) 0.0782(18) Uani 1 1 d . . . . .
O17 O 0.5322(2) 0.5642(3) 0.2186(4) 0.0840(18) Uani 1 1 d . . . . .
O18A O 0.4115(10) 0.5631(18) 0.277(3) 0.056(4) Uani 0.5 1 d . . P B 1
O19 O 0.35435(15) 0.5259(2) 0.4495(4) 0.0668(15) Uani 1 1 d . . . . .
N1 N 0.8324(3) 0.3046(4) 0.6056(7) 0.036(2) Uani 0.5 1 d . . P A -1
N2 N 0.7642(3) 0.3067(4) 0.5308(8) 0.039(3) Uani 0.5 1 d . . P A -1
H2 H 0.742887 0.315709 0.487931 0.047 Uiso 0.5 1 calc R U P A -1
C1 C 0.57959(19) 0.3489(2) 0.5232(5) 0.0396(15) Uani 1 1 d . . . . .
C2 C 0.60412(18) 0.2978(3) 0.5377(4) 0.0350(14) Uani 1 1 d . . . . .
C3 C 0.5821(3) 0.250000 0.5156(6) 0.036(2) Uani 1 2 d S T P . .
H3 H 0.552228 0.250000 0.485524 0.044 Uiso 1 2 calc R U P . .
C4 C 0.64848(18) 0.2968(2) 0.5803(4) 0.0354(14) Uani 1 1 d . . . . .
H4 H 0.663459 0.329236 0.595396 0.043 Uiso 1 1 calc R U . . .
C5 C 0.6712(2) 0.250000 0.6013(5) 0.0279(17) Uani 1 2 d S T P . .
C11 C 0.7561(2) 0.2776(3) 0.6143(4) 0.035(2) Uani 0.5 1 d G U P A -1
C6 C 0.71852(16) 0.2489(4) 0.6505(4) 0.0343(18) Uani 0.5 1 d G U P A -1
C7 C 0.72366(19) 0.2194(4) 0.7347(5) 0.040(2) Uani 0.5 1 d G U P A -1
H7A H 0.697978 0.199768 0.759421 0.048 Uiso 0.5 1 calc R U P A -1
C8 C 0.7664(2) 0.2184(4) 0.7828(4) 0.041(3) Uani 0.5 1 d G U P A -1
H8 H 0.769874 0.198193 0.840375 0.049 Uiso 0.5 1 calc R U P A -1
C9 C 0.80393(16) 0.2471(4) 0.7466(5) 0.0340(19) Uani 0.5 1 d G U P A -1
C10 C 0.79880(19) 0.2767(3) 0.6624(5) 0.032(2) Uani 0.5 1 d G U P A -1
C12 C 0.8107(4) 0.3191(6) 0.5255(9) 0.043(3) Uani 0.5 1 d . . P A -1
C13 C 0.8338(4) 0.3467(7) 0.4470(10) 0.055(3) Uani 0.5 1 d . U P A -1
C14 C 0.8085(5) 0.3777(7) 0.3837(11) 0.063(3) Uani 0.5 1 d . U P A -1
H14 H 0.775697 0.382009 0.391389 0.076 Uiso 0.5 1 calc R U P A -1
C15 C 0.8328(4) 0.4031(7) 0.3068(10) 0.061(3) Uani 0.5 1 d . U P A -1
H15 H 0.816457 0.425634 0.263299 0.073 Uiso 0.5 1 calc R U P A -1
C16 C 0.8806(5) 0.3948(7) 0.2954(10) 0.057(3) Uani 0.5 1 d . U P A -1
C17 C 0.9075(7) 0.4217(7) 0.2260(11) 0.041(4) Uani 0.5 1 d D U P A -1
C18 C 0.9043(5) 0.3676(7) 0.3647(11) 0.063(3) Uani 0.5 1 d . U P A -1
H18 H 0.937482 0.366339 0.361998 0.076 Uiso 0.5 1 calc R U P A -1
C19 C 0.8812(5) 0.3415(7) 0.4399(11) 0.065(3) Uani 0.5 1 d . U P A -1
C20 C 0.8491(2) 0.250000 0.8039(6) 0.0292(17) Uani 1 2 d S T P . .
C21 C 0.8699(2) 0.2963(3) 0.8328(5) 0.0455(16) Uani 1 1 d . . . . .
H21 H 0.857030 0.328735 0.811192 0.055 Uiso 1 1 calc R U . . .
C22 C 0.9097(2) 0.2974(3) 0.8933(5) 0.0424(15) Uani 1 1 d . . . . .
C23 C 0.9281(3) 0.250000 0.9252(6) 0.036(2) Uani 1 2 d S T P . .
H23 H 0.953613 0.250001 0.969373 0.043 Uiso 1 2 calc R U P . .
C24 C 0.9314(2) 0.3488(3) 0.9220(5) 0.0405(15) Uani 1 1 d . . . . .
C25 C 0.4044(8) 0.4157(7) 0.3068(12) 0.046(4) Uani 0.5 1 d D U P B 1
H25 H 0.385233 0.399359 0.259252 0.055 Uiso 0.5 1 calc R U P B 1
C26 C 0.5544(4) 0.4213(4) 0.2370(7) 0.087(3) Uani 1 1 d . . . . .
H26 H 0.567110 0.404420 0.181358 0.105 Uiso 1 1 calc R U . . .
O18B O 0.4248(10) 0.5610(18) 0.255(3) 0.056(4) Uani 0.5 1 d . . P B 2
O13A O 0.4870(6) 0.4860(8) 0.3704(9) 0.034(3) Uani 0.5 1 d . . P B 1

loop_
_atom_site_aniso_label
_atom_site_aniso_U_11
_atom_site_aniso_U_22
_atom_site_aniso_U_33
_atom_site_aniso_U_23
_atom_site_aniso_U_13
_atom_site_aniso_U_12
Zr1 0.0335(3) 0.0217(3) 0.0614(4) -0.0041(3) -0.0137(3) 0.0026(3)
Zr2 0.0424(3) 0.0214(3) 0.0530(4) -0.0020(3) 0.0126(3) -0.0019(3)
Zr3 0.0261(3) 0.0179(3) 0.0445(3) -0.0017(2) -0.0012(2) -0.0003(2)
O1 0.0266(19) 0.026(3) 0.054(2) -0.0007(19) -0.0042(17) -0.0038(17)
O2 0.048(3) 0.024(3) 0.103(4) -0.009(3) -0.032(3) 0.008(2)
O3 0.059(7) 0.038(7) 0.043(8) 0.006(6) 0.031(7) 0.002(6)
O4 0.037(6) 0.020(6) 0.049(11) -0.006(7) 0.009(6) 0.008(5)
O5 0.070(3) 0.033(3) 0.086(4) 0.007(3) -0.041(3) -0.008(3)
O6 0.031(2) 0.020(2) 0.055(3) -0.0018(18) -0.0073(18) -0.0009(17)
O7 0.068(7) 0.115(11) 0.091(8) 0.072(8) 0.003(6) 0.013(7)
O8 0.058(8) 0.041(9) 0.031(7) 0.008(6) -0.020(6) -0.006(6)
O9 0.060(6) 0.045(7) 0.040(8) -0.001(6) -0.022(7) 0.006(5)
O10 0.068(3) 0.038(3) 0.053(3) -0.001(2) 0.011(2) -0.003(3)
O11 0.133(5) 0.044(4) 0.079(4) -0.023(3) 0.053(4) -0.019(4)
O12 0.095(4) 0.035(3) 0.068(3) 0.012(2) -0.023(3) -0.025(3)
O13B 0.046(6) 0.027(6) 0.046(9) 0.012(8) 0.006(8) 0.001(4)
O14 0.031(2) 0.114(6) 0.098(4) -0.066(4) 0.011(2) -0.017(3)
O15 0.153(6) 0.045(4) 0.048(3) -0.007(2) -0.008(3) 0.058(4)
O16 0.067(3) 0.039(4) 0.128(5) -0.010(3) 0.048(3) 0.003(3)
O17 0.119(5) 0.060(5) 0.073(4) 0.001(3) 0.006(3) -0.005(4)
O18A 0.059(14) 0.057(5) 0.053(13) 0.003(9) 0.004(7) 0.007(11)
O19 0.039(3) 0.029(3) 0.132(5) -0.013(3) -0.010(3) -0.010(2)
N1 0.028(5) 0.021(6) 0.058(6) 0.000(4) -0.005(4) -0.001(4)
N2 0.021(4) 0.028(6) 0.068(7) 0.018(5) -0.011(4) -0.002(4)
C1 0.031(3) 0.011(3) 0.077(4) 0.001(3) -0.010(3) 0.001(2)
C2 0.023(3) 0.029(4) 0.052(4) 0.002(3) -0.005(2) -0.001(2)
C3 0.026(4) 0.029(5) 0.054(5) 0.000 -0.002(4) 0.000
C4 0.029(3) 0.018(3) 0.059(4) -0.006(3) -0.006(3) -0.007(2)
C5 0.016(3) 0.028(5) 0.040(4) 0.000 -0.001(3) 0.000
C11 0.032(4) 0.026(5) 0.046(5) 0.013(4) -0.010(4) 0.007(4)
C6 0.028(3) 0.034(4) 0.041(4) 0.013(8) -0.008(3) -0.001(8)
C7 0.028(4) 0.045(6) 0.048(5) 0.021(5) -0.006(4) -0.002(5)
C8 0.029(4) 0.040(6) 0.053(5) 0.022(5) -0.009(4) -0.002(4)
C9 0.030(3) 0.029(5) 0.044(4) 0.018(7) -0.005(3) 0.002(7)
C10 0.028(4) 0.027(5) 0.040(5) 0.010(4) 0.000(4) -0.006(4)
C12 0.043(7) 0.037(8) 0.049(7) 0.008(6) -0.018(6) -0.010(6)
C13 0.033(5) 0.074(8) 0.058(6) 0.036(6) 0.006(5) -0.010(5)
C14 0.037(5) 0.082(8) 0.071(7) 0.029(6) 0.018(5) -0.005(6)
C15 0.039(5) 0.080(8) 0.063(6) 0.046(6) 0.019(5) 0.012(6)
C16 0.042(5) 0.066(7) 0.064(6) 0.027(6) 0.015(5) 0.022(5)
C17 0.052(6) 0.034(7) 0.039(7) 0.001(6) 0.016(6) 0.004(5)
C18 0.041(6) 0.068(7) 0.080(7) 0.028(6) 0.020(5) 0.017(6)
C19 0.044(5) 0.080(7) 0.070(6) 0.040(6) 0.011(5) 0.008(6)
C20 0.023(4) 0.023(5) 0.042(5) 0.000 -0.004(3) 0.000
C21 0.042(3) 0.029(4) 0.066(4) 0.010(3) -0.020(3) 0.005(3)
C22 0.041(3) 0.027(4) 0.060(4) -0.007(3) -0.009(3) 0.000(3)
C23 0.026(4) 0.037(5) 0.046(5) 0.000 -0.010(4) 0.000
C24 0.040(3) 0.020(3) 0.061(4) 0.000(3) -0.013(3) -0.010(3)
C25 0.052(6) 0.042(6) 0.043(7) 0.004(6) -0.020(5) -0.006(5)
C26 0.122(8) 0.057(7) 0.084(7) -0.029(5) 0.039(6) -0.005(6)
O18B 0.059(14) 0.057(5) 0.053(13) 0.003(9) 0.004(7) 0.007(11)
O13A 0.032(5) 0.022(5) 0.048(9) 0.010(8) 0.000(7) 0.002(4)

loop_
_atom_type_symbol
_atom_type_description
_atom_type_scat_dispersion_real
_atom_type_scat_dispersion_imag
_atom_type_scat_source
C C 0.0033 0.0016 'International Tables Vol C Tables 4.2.6.8 and 6.1.1.4'
H H 0.0000 0.0000 'International Tables Vol C Tables 4.2.6.8 and 6.1.1.4'
N N 0.0061 0.0033 'International Tables Vol C Tables 4.2.6.8 and 6.1.1.4'
O O 0.0106 0.0060 'International Tables Vol C Tables 4.2.6.8 and 6.1.1.4'
Zr Zr -2.9673 0.5597 'International Tables Vol C Tables 4.2.6.8 and 6.1.1.4'

loop_
_geom_angle_atom_site_label_1
_geom_angle_atom_site_label_2
_geom_angle_atom_site_label_3
_geom_angle
_geom_angle_site_symmetry_1
_geom_angle_site_symmetry_3
_geom_angle_publ_flag
Zr3 Zr1 Zr3 88.950(19) 5_666 . ?
O2 Zr1 Zr3 71.32(11) 5_666 5_666 ?
O2 Zr1 Zr3 160.26(11) 5_666 . ?
O2 Zr1 O18B 76.6(10) 5_666 . ?
O9 Zr1 Zr3 70.0(5) . . ?
O9 Zr1 Zr3 157.8(4) . 5_666 ?
O9 Zr1 O2 129.6(5) . 5_666 ?
O12 Zr1 Zr3 88.42(16) 5_666 . ?
O12 Zr1 Zr3 35.86(14) 5_666 5_666 ?
O12 Zr1 O2 76.0(2) 5_666 5_666 ?
O12 Zr1 O9 132.6(4) 5_666 . ?
O12 Zr1 O13B 115.3(4) 5_666 . ?
O12 Zr1 O14 72.4(2) 5_666 . ?
O12 Zr1 O19 86.7(2) 5_666 . ?
O12 Zr1 O18B 147.4(11) 5_666 . ?
O13B Zr1 Zr3 41.1(4) . . ?
O13B Zr1 O18B 75.2(8) . . ?
O14 Zr1 Zr3 36.56(15) . 5_666 ?
O14 Zr1 Zr3 88.88(18) . . ?
O14 Zr1 O2 75.1(2) . 5_666 ?
O14 Zr1 O9 144.3(5) . . ?
O14 Zr1 O13B 70.3(5) . . ?
O14 Zr1 O19 144.9(2) . . ?
O14 Zr1 O18B 83.9(10) . . ?
O15 Zr1 Zr3 88.34(17) 5_666 5_666 ?
O15 Zr1 Zr3 35.84(15) 5_666 . ?
O15 Zr1 O2 139.74(19) 5_666 5_666 ?
O15 Zr1 O9 70.6(4) 5_666 . ?
O15 Zr1 O12 67.9(2) 5_666 5_666 ?
O15 Zr1 O13B 76.8(5) 5_666 . ?
O15 Zr1 O14 108.8(3) 5_666 . ?
O15 Zr1 O19 87.8(2) 5_666 . ?
O15 Zr1 O18B 143.0(10) 5_666 . ?
O18A Zr1 Zr3 120.8(12) . 5_666 ?
O18A Zr1 Zr3 123.2(9) . . ?
O18A Zr1 O2 69.4(11) . 5_666 ?
O18A Zr1 O9 78.3(13) . . ?
O18A Zr1 O12 144.5(12) . 5_666 ?
O18A Zr1 O14 90.9(10) . . ?
O18A Zr1 O15 147.4(12) . 5_666 ?
O18A Zr1 O19 90.4(6) . . ?
O19 Zr1 Zr3 119.04(15) . . ?
O19 Zr1 Zr3 117.48(14) . 5_666 ?
O19 Zr1 O2 72.68(19) . 5_666 ?
O19 Zr1 O9 69.9(5) . . ?
O19 Zr1 O13B 144.7(5) . . ?
O19 Zr1 O18B 101.5(7) . . ?
O18B Zr1 Zr3 113.6(8) . . ?
O13A Zr1 Zr3 31.6(5) . . ?
O13A Zr1 Zr3 83.0(4) . 5_666 ?
O13A Zr1 O2 139.6(5) . 5_666 ?
O13A Zr1 O9 82.5(7) . . ?
O13A Zr1 O12 101.0(4) . 5_666 ?
O13A Zr1 O14 65.9(6) . . ?
O13A Zr1 O15 66.9(5) . 5_666 ?
O13A Zr1 O18A 100.2(7) . . ?
O13A Zr1 O19 147.7(5) . . ?
Zr3 Zr2 Zr1 59.903(17) 5_666 5_666 ?
Zr3 Zr2 Zr1 59.675(17) . 5_666 ?
Zr3 Zr2 Zr3 89.044(19) . 5_666 ?
O5 Zr2 Zr1 107.18(15) 2_664 5_666 ?
O5 Zr2 Zr3 71.43(12) 2_664 5_666 ?
O5 Zr2 Zr3 160.44(12) 2_664 . ?
O5 Zr2 O11 127.39(19) 2_664 . ?
O11 Zr2 Zr1 108.52(18) . 5_666 ?
O11 Zr2 Zr3 161.18(15) . 5_666 ?
O11 Zr2 Zr3 72.13(15) . . ?
O12 Zr2 Zr1 34.03(14) . 5_666 ?
O12 Zr2 Zr3 35.80(14) . . ?
O12 Zr2 Zr3 88.66(16) . 5_666 ?
O12 Zr2 O5 138.4(2) . 2_664 ?
O12 Zr2 O11 76.3(2) . . ?
O12 Zr2 O13B 76.7(5) . . ?
O12 Zr2 O14 109.1(3) . . ?
O12 Zr2 O16 87.5(2) . . ?
O12 Zr2 O17 145.7(2) . . ?
O13B Zr2 Zr3 41.1(4) . . ?
O13B Zr2 O11 71.1(5) . . ?
O13B Zr2 O16 142.3(5) . . ?
O13B Zr2 O17 80.4(4) . . ?
O14 Zr2 Zr1 90.96(18) . 5_666 ?
O14 Zr2 Zr3 36.46(15) . 5_666 ?
O14 Zr2 Zr3 89.13(18) . . ?
O14 Zr2 O5 76.0(2) . 2_664 ?
O14 Zr2 O11 139.3(2) . . ?
O14 Zr2 O13B 71.2(5) . . ?
O14 Zr2 O16 146.4(2) . . ?
O14 Zr2 O17 86.9(2) . . ?
O15 Zr2 Zr1 33.85(15) . 5_666 ?
O15 Zr2 Zr3 36.04(14) . 5_666 ?
O15 Zr2 Zr3 88.26(18) . . ?
O15 Zr2 O5 75.3(2) . 2_664 ?
O15 Zr2 O11 139.7(2) . . ?
O15 Zr2 O12 67.9(2) . . ?
O15 Zr2 O13B 115.9(4) . . ?
O15 Zr2 O14 72.5(2) . . ?
O15 Zr2 O16 88.2(2) . . ?
O15 Zr2 O17 146.2(2) . . ?
O16 Zr2 Zr1 87.28(17) . 5_666 ?
O16 Zr2 Zr3 118.19(16) . . ?
O16 Zr2 Zr3 119.28(16) . 5_666 ?
O16 Zr2 O5 72.5(2) . 2_664 ?
O16 Zr2 O11 72.0(2) . . ?
O16 Zr2 O17 95.4(2) . . ?
O17 Zr2 Zr1 177.27(17) . 5_666 ?
O17 Zr2 Zr3 118.63(17) . 5_666 ?
O17 Zr2 Zr3 118.56(17) . . ?
O17 Zr2 O5 73.9(2) . 2_664 ?
O17 Zr2 O11 72.2(2) . . ?
O13A Zr2 Zr1 83.4(3) . 5_666 ?
O13A Zr2 Zr3 82.2(4) . 5_666 ?
O13A Zr2 Zr3 32.5(5) . . ?
O13A Zr2 O5 140.0(5) . 2_664 ?
O13A Zr2 O11 81.6(5) . . ?
O13A Zr2 O12 67.7(5) . . ?
O13A Zr2 O14 65.1(5) . . ?
O13A Zr2 O15 100.6(4) . . ?
O13A Zr2 O16 147.5(5) . . ?
O13A Zr2 O17 94.1(4) . . ?
Zr1 Zr3 Zr2 60.698(17) 5_666 5_666 ?
Zr1 Zr3 Zr2 60.590(18) 5_666 . ?
Zr2 Zr3 Zr2 90.954(19) . 5_666 ?
O1 Zr3 Zr1 76.13(10) . 5_666 ?
O1 Zr3 Zr2 111.97(10) . . ?
O1 Zr3 Zr2 111.35(11) . 5_666 ?
O1 Zr3 O10 74.16(17) . . ?
O1 Zr3 O13B 141.3(5) . . ?
O6 Zr3 Zr1 110.99(10) 6_557 5_666 ?
O6 Zr3 Zr2 75.66(10) 6_557 5_666 ?
O6 Zr3 Zr2 166.61(11) 6_557 . ?
O6 Zr3 O1 73.54(14) 6_557 . ?
O6 Zr3 O10 117.34(17) 6_557 . ?
O6 Zr3 O13B 142.2(5) 6_557 . ?
O8 Zr3 Zr1 168.3(7) . 5_666 ?
O8 Zr3 Zr2 114.4(8) . . ?
O8 Zr3 Zr2 110.4(8) . 5_666 ?
O8 Zr3 O1 115.3(7) . . ?
O8 Zr3 O6 71.7(8) . 6_557 ?
O8 Zr3 O10 76.1(8) . . ?
O8 Zr3 O12 145.4(8) . . ?
O8 Zr3 O14 140.4(8) . 5_666 ?
O8 Zr3 O15 79.1(8) . 5_666 ?
O10 Zr3 Zr1 111.18(13) . 5_666 ?
O10 Zr3 Zr2 76.04(13) . . ?
O10 Zr3 Zr2 166.99(13) . 5_666 ?
O10 Zr3 O13B 74.1(4) . . ?
O12 Zr3 Zr1 35.16(14) . 5_666 ?
O12 Zr3 Zr2 35.08(14) . . ?
O12 Zr3 Zr2 90.22(16) . 5_666 ?
O12 Zr3 O1 79.71(18) . . ?
O12 Zr3 O6 142.23(17) . 6_557 ?
O12 Zr3 O10 79.0(2) . . ?
O12 Zr3 O13B 72.9(5) . . ?
O12 Zr3 O14 70.6(2) . 5_666 ?
O12 Zr3 O15 108.6(3) . 5_666 ?
O13B Zr3 Zr2 38.0(5) . . ?
O14 Zr3 Zr1 35.48(14) 5_666 5_666 ?
O14 Zr3 Zr2 35.47(14) 5_666 5_666 ?
O14 Zr3 Zr2 90.68(18) 5_666 . ?
O14 Zr3 O1 78.7(2) 5_666 . ?
O14 Zr3 O6 78.3(2) 5_666 6_557 ?
O14 Zr3 O10 142.24(17) 5_666 . ?
O14 Zr3 O13B 115.8(5) 5_666 . ?
O15 Zr3 Zr1 90.07(16) 5_666 5_666 ?
O15 Zr3 Zr2 35.03(14) 5_666 5_666 ?
O15 Zr3 Zr2 89.84(18) 5_666 . ?
O15 Zr3 O1 142.39(17) 5_666 . ?
O15 Zr3 O6 79.4(2) 5_666 6_557 ?
O15 Zr3 O10 142.82(19) 5_666 . ?
O15 Zr3 O13B 73.8(5) 5_666 . ?
O15 Zr3 O14 70.48(19) 5_666 5_666 ?
O13A Zr3 Zr1 84.8(4) . 5_666 ?
O13A Zr3 Zr2 33.2(5) . . ?
O13A Zr3 Zr2 83.7(4) . 5_666 ?
O13A Zr3 O1 144.3(5) . . ?
O13A Zr3 O6 142.0(5) . 6_557 ?
O13A Zr3 O8 86.6(9) . . ?
O13A Zr3 O10 85.4(4) . . ?
O13A Zr3 O12 67.7(5) . . ?
O13A Zr3 O14 102.7(4) . 5_666 ?
O13A Zr3 O15 65.8(5) . 5_666 ?
C1 O1 Zr3 130.4(4) . . ?
C1 O2 Zr1 135.7(4) . 5_666 ?
C24 O5 Zr2 135.0(4) . 2_665 ?
C24 O6 Zr3 130.9(4) . 6_657 ?
C19 O7 H7 109.5 . . ?
C25 O8 Zr3 128(2) . . ?
C25 O9 Zr1 133.1(16) . . ?
C26 O10 Zr3 128.2(5) . . ?
C26 O11 Zr2 132.4(6) . . ?
Zr1 O12 Zr3 109.0(2) 5_666 . ?
Zr2 O12 Zr1 112.0(2) . 5_666 ?
Zr2 O12 Zr3 109.1(2) . . ?
Zr1 O13B Zr3 99.8(6) . . ?
Zr2 O13B Zr1 105.6(8) . . ?
Zr2 O13B Zr3 100.9(7) . . ?
Zr1 O14 Zr2 111.8(3) . . ?
Zr1 O14 Zr3 108.0(2) . 5_666 ?
Zr2 O14 Zr3 108.1(2) . 5_666 ?
Zr1 O15 Zr2 112.3(3) 5_666 . ?
Zr1 O15 Zr3 109.3(3) 5_666 5_666 ?
Zr2 O15 Zr3 108.9(2) . 5_666 ?
C12 N1 C10 106.3(9) . . ?
C11 N2 H2 125.4 . . ?
C12 N2 H2 125.4 . . ?
C12 N2 C11 109.3(8) . . ?
O1 C1 C2 116.7(5) . . ?
O2 C1 O1 126.0(5) . . ?
O2 C1 C2 117.3(5) . . ?
C3 C2 C1 120.9(5) . . ?
C4 C2 C1 120.0(5) . . ?
C4 C2 C3 118.9(6) . . ?
C2 C3 C2 120.1(7) 7_565 . ?
C2 C3 H3 119.9 7_565 . ?
C2 C3 H3 119.9 . . ?
C2 C4 H4 119.0 . . ?
C5 C4 C2 121.9(5) . . ?
C5 C4 H4 119.0 . . ?
C4 C5 C4 118.2(7) 7_565 . ?
C4 C5 C6 119.8(5) 7_565 . ?
C4 C5 C6 121.9(5) . . ?
N2 C11 C6 134.9(6) . . ?
N2 C11 C10 104.9(6) . . ?
C6 C11 C10 120.0 . . ?
C11 C6 C5 121.4(5) . . ?
C7 C6 C5 118.5(5) . . ?
C7 C6 C11 120.0 . . ?
C6 C7 H7A 120.0 . . ?
C8 C7 C6 120.0 . . ?
C8 C7 H7A 120.0 . . ?
C7 C8 H8 120.0 . . ?
C9 C8 C7 120.0 . . ?
C9 C8 H8 120.0 . . ?
C8 C9 C10 120.0 . . ?
C8 C9 C20 119.9(5) . . ?
C10 C9 C20 119.9(5) . . ?
C11 C10 N1 108.8(6) . . ?
C9 C10 N1 130.9(6) . . ?
C9 C10 C11 120.0 . . ?
N1 C12 N2 110.4(11) . . ?
N1 C12 C13 123.1(11) . . ?
N2 C12 C13 126.4(11) . . ?
C14 C13 C12 120.6(11) . . ?
C19 C13 C12 117.3(12) . . ?
C19 C13 C14 122.1(12) . . ?
C13 C14 H14 120.9 . . ?
C13 C14 C15 118.2(12) . . ?
C15 C14 H14 120.9 . . ?
C14 C15 H15 120.2 . . ?
C16 C15 C14 119.7(13) . . ?
C16 C15 H15 120.2 . . ?
C15 C16 C17 122.7(13) . . ?
C18 C16 C15 119.2(12) . . ?
C18 C16 C17 116.9(13) . . ?
O3 C17 C16 118.9(15) . . ?
O4 C17 O3 124.9(19) . . ?
O4 C17 C16 115.7(19) . . ?
C16 C18 H18 119.1 . . ?
C16 C18 C19 121.7(13) . . ?
C19 C18 H18 119.1 . . ?
O7 C19 C13 123.9(12) . . ?
O7 C19 C18 117.4(12) . . ?
C13 C19 C18 118.5(13) . . ?
C21 C20 C9 124.1(5) . . ?
C21 C20 C9 118.5(5) 7_565 . ?
C21 C20 C21 117.3(7) . 7_565 ?
C20 C21 H21 118.8 . . ?
C20 C21 C22 122.5(6) . . ?
C22 C21 H21 118.8 . . ?
C21 C22 C24 120.5(6) . . ?
C23 C22 C21 118.5(6) . . ?
C23 C22 C24 121.0(5) . . ?
C22 C23 C22 120.6(7) . 7_565 ?
C22 C23 H23 119.7 7_565 . ?
C22 C23 H23 119.7 . . ?
O5 C24 O6 126.9(6) . . ?
O5 C24 C22 117.0(5) . . ?
O6 C24 C22 116.1(6) . . ?
O8 C25 O9 130(2) . . ?
O8 C25 H25 115.0 . . ?
O9 C25 H25 115.0 . . ?
O10 C26 H26 114.4 . . ?
O11 C26 O10 131.1(8) . . ?
O11 C26 H26 114.4 . . ?
Zr1 O13A Zr2 116.5(9) . . ?
Zr1 O13A Zr3 116.9(8) . . ?
Zr3 O13A Zr2 114.3(8) . . ?

loop_
_geom_bond_atom_site_label_1
_geom_bond_atom_site_label_2
_geom_bond_distance
_geom_bond_site_symmetry_2
_geom_bond_publ_flag
Zr1 Zr3 3.5106(8) . ?
Zr1 Zr3 3.4967(8) 5_666 ?
Zr1 O2 2.273(5) 5_666 ?
Zr1 O9 2.25(2) . ?
Zr1 O12 2.129(5) 5_666 ?
Zr1 O13B 2.245(19) . ?
Zr1 O14 2.134(5) . ?
Zr1 O15 2.124(5) 5_666 ?
Zr1 O18A 2.10(4) . ?
Zr1 O19 2.185(5) . ?
Zr1 O18B 2.29(4) . ?
Zr1 O13A 2.057(19) . ?
Zr2 Zr3 3.4988(8) . ?
Zr2 Zr3 3.5026(8) 5_666 ?
Zr2 O5 2.251(5) 2_664 ?
Zr2 O11 2.270(5) . ?
Zr2 O12 2.128(5) . ?
Zr2 O13B 2.20(2) . ?
Zr2 O14 2.138(5) . ?
Zr2 O15 2.125(5) . ?
Zr2 O16 2.197(5) . ?
Zr2 O17 2.210(6) . ?
Zr2 O13A 2.103(18) . ?
Zr3 O1 2.209(4) . ?
Zr3 O6 2.199(4) 6_557 ?
Zr3 O8 2.13(3) . ?
Zr3 O10 2.213(5) . ?
Zr3 O12 2.166(5) . ?
Zr3 O13B 2.342(18) . ?
Zr3 O14 2.190(5) 5_666 ?
Zr3 O15 2.179(5) 5_666 ?
Zr3 O13A 2.063(18) . ?
O1 C1 1.277(7) . ?
O2 C1 1.235(7) . ?
O3 C17 1.266(9) . ?
O4 C17 1.258(9) . ?
O5 C24 1.251(8) . ?
O6 C24 1.255(7) . ?
O7 H7 0.8400 . ?
O7 C19 1.350(16) . ?
O8 C25 1.260(9) . ?
O9 C25 1.262(9) . ?
O10 C26 1.267(10) . ?
O11 C26 1.224(11) . ?
N1 C10 1.428(11) . ?
N1 C12 1.317(14) . ?
N2 H2 0.8800 . ?
N2 C11 1.386(11) . ?
N2 C12 1.369(14) . ?
C1 C2 1.487(8) . ?
C2 C3 1.401(7) . ?
C2 C4 1.398(7) . ?
C3 H3 0.9500 . ?
C4 H4 0.9500 . ?
C4 C5 1.385(7) . ?
C5 C6 1.514(8) . ?
C11 C6 1.3900 . ?
C11 C10 1.3900 . ?
C6 C7 1.3900 . ?
C7 H7A 0.9500 . ?
C7 C8 1.3900 . ?
C8 H8 0.9500 . ?
C8 C9 1.3900 . ?
C9 C10 1.3900 . ?
C9 C20 1.516(8) . ?
C12 C13 1.449(17) . ?
C13 C14 1.379(19) . ?
C13 C19 1.365(17) . ?
C14 H14 0.9500 . ?
C14 C15 1.422(17) . ?
C15 H15 0.9500 . ?
C15 C16 1.395(17) . ?
C16 C17 1.40(2) . ?
C16 C18 1.359(19) . ?
C18 H18 0.9500 . ?
C18 C19 1.396(18) . ?
C20 C21 1.376(7) 7_565 ?
C20 C21 1.376(7) . ?
C21 H21 0.9500 . ?
C21 C22 1.411(8) . ?
C22 C23 1.385(7) . ?
C22 C24 1.498(9) . ?
C23 H23 0.9500 . ?
C25 H25 0.9500 . ?
C26 H26 0.9500 . ?

loop_
_geom_torsion_atom_site_label_1
_geom_torsion_atom_site_label_2
_geom_torsion_atom_site_label_3
_geom_torsion_atom_site_label_4
_geom_torsion
_geom_torsion_site_symmetry_1
_geom_torsion_site_symmetry_2
_geom_torsion_site_symmetry_3
_geom_torsion_site_symmetry_4
_geom_torsion_publ_flag
Zr1 O2 C1 O1 9.2(12) 5_666 . . . ?
Zr1 O2 C1 C2 -172.9(4) 5_666 . . . ?
Zr1 O9 C25 O8 17(3) . . . . ?
Zr2 O5 C24 O6 4.4(12) 2_665 . . . ?
Zr2 O5 C24 C22 -175.1(5) 2_665 . . . ?
Zr2 O11 C26 O10 3(2) . . . . ?
Zr3 O1 C1 O2 -8.5(10) . . . . ?
Zr3 O1 C1 C2 173.6(4) . . . . ?
Zr3 O6 C24 O5 -0.8(10) 6_657 . . . ?
Zr3 O6 C24 C22 178.6(4) 6_657 . . . ?
Zr3 O8 C25 O9 -7(4) . . . . ?
Zr3 O10 C26 O11 -2.0(18) . . . . ?
O1 C1 C2 C3 -21.2(9) . . . . ?
O1 C1 C2 C4 163.4(6) . . . . ?
O2 C1 C2 C3 160.7(7) . . . . ?
O2 C1 C2 C4 -14.7(9) . . . . ?
N1 C12 C13 C14 -155.7(16) . . . . ?
N1 C12 C13 C19 23(2) . . . . ?
N2 C11 C6 C5 -7.9(11) . . . . ?
N2 C11 C6 C7 173.5(11) . . . . ?
N2 C11 C10 N1 -1.1(9) . . . . ?
N2 C11 C10 C9 -175.2(8) . . . . ?
N2 C12 C13 C14 21(3) . . . . ?
N2 C12 C13 C19 -160.4(15) . . . . ?
C1 C2 C3 C2 -174.3(5) . . . 7_565 ?
C1 C2 C4 C5 175.5(6) . . . . ?
C2 C4 C5 C4 -1.1(12) . . . 7_565 ?
C2 C4 C5 C6 -177.9(6) . . . . ?
C3 C2 C4 C5 0.0(10) . . . . ?
C4 C2 C3 C2 1.1(12) . . . 7_565 ?
C4 C5 C6 C11 130.2(7) 7_565 . . . ?
C4 C5 C6 C11 -53.0(9) . . . . ?
C4 C5 C6 C7 -51.2(9) 7_565 . . . ?
C4 C5 C6 C7 125.6(7) . . . . ?
C5 C6 C7 C8 -178.7(8) . . . . ?
C11 N2 C12 N1 -6.5(15) . . . . ?
C11 N2 C12 C13 176.6(15) . . . . ?
C11 C6 C7 C8 0.0 . . . . ?
C6 C11 C10 N1 174.1(8) . . . . ?
C6 C11 C10 C9 0.0 . . . . ?
C6 C7 C8 C9 0.0 . . . . ?
C7 C8 C9 C10 0.0 . . . . ?
C7 C8 C9 C20 174.5(8) . . . . ?
C8 C9 C10 N1 -172.6(10) . . . . ?
C8 C9 C10 C11 0.0 . . . . ?
C8 C9 C20 C21 53.4(9) . . . 7_565 ?
C8 C9 C20 C21 -123.7(8) . . . . ?
C9 C20 C21 C22 174.2(7) . . . . ?
C10 N1 C12 N2 5.6(14) . . . . ?
C10 N1 C12 C13 -177.4(14) . . . . ?
C10 C11 C6 C5 178.6(8) . . . . ?
C10 C11 C6 C7 0.0 . . . . ?
C10 C9 C20 C21 50.8(10) . . . . ?
C10 C9 C20 C21 -132.1(7) . . . 7_565 ?
C12 N1 C10 C11 -2.8(11) . . . . ?
C12 N1 C10 C9 170.5(9) . . . . ?
C12 N2 C11 C6 -169.7(9) . . . . ?
C12 N2 C11 C10 4.5(11) . . . . ?
C12 C13 C14 C15 -178.8(16) . . . . ?
C12 C13 C19 O7 -5(3) . . . . ?
C12 C13 C19 C18 179.9(17) . . . . ?
C13 C14 C15 C16 2(3) . . . . ?
C14 C13 C19 O7 173.7(19) . . . . ?
C14 C13 C19 C18 -1(3) . . . . ?
C14 C15 C16 C17 -174.9(17) . . . . ?
C14 C15 C16 C18 -8(3) . . . . ?
C15 C16 C17 O3 31(3) . . . . ?
C15 C16 C17 O4 -141(2) . . . . ?
C15 C16 C18 C19 9(3) . . . . ?
C16 C18 C19 O7 -180.0(18) . . . . ?
C16 C18 C19 C13 -5(3) . . . . ?
C17 C16 C18 C19 177.0(17) . . . . ?
C18 C16 C17 O3 -136.2(19) . . . . ?
C18 C16 C17 O4 52(2) . . . . ?
C19 C13 C14 C15 2(3) . . . . ?
C20 C9 C10 N1 12.9(10) . . . . ?
C20 C9 C10 C11 -174.5(8) . . . . ?
C20 C21 C22 C23 -0.5(11) . . . . ?
C20 C21 C22 C24 179.3(7) . . . . ?
C21 C20 C21 C22 -2.9(13) 7_565 . . . ?
C21 C22 C23 C22 4.1(13) . . . 7_565 ?
C21 C22 C24 O5 -24.6(10) . . . . ?
C21 C22 C24 O6 155.9(6) . . . . ?
C23 C22 C24 O5 155.2(7) . . . . ?
C23 C22 C24 O6 -24.3(10) . . . . ?
C24 C22 C23 C22 -175.7(5) . . . 7_565 ?

loop_
_smtbx_masks_void_nr
_smtbx_masks_void_average_x
_smtbx_masks_void_average_y
_smtbx_masks_void_average_z
_smtbx_masks_void_volume
_smtbx_masks_void_count_electrons
_smtbx_masks_void_content
1 -0.148 -0.619 -0.631 5757.4 784.3 ?
